data_2001014
loop_
_publ_author_name
'Guo, N.'
'Lin, Y.-H.'
'Zeng, G.-F.'
'Xi, S.-Q.'

_publ_section_title
;
 Structure of 1,3-propanediammonium tetrachlorocobaltate(II)
;
_journal_issue 3
_journal_name_full 'Acta Crystallographica Section C'
_journal_page_first 542
_journal_page_last 543
_journal_paper_doi 10.1107/S010827019100896X
_journal_volume 48
_journal_year 1992
_chemical_formula_moiety 'C3 H12 N2, Cl4 Co1'
_chemical_formula_sum 'C3 H12 Cl4 Co N2'
_chemical_formula_weight 276.87
_space_group_IT_number 14
_space_group_name_Hall '-P 2yn'
_space_group_name_H-M_alt 'P 1 21/n 1'
_symmetry_cell_setting monoclinic
_symmetry_space_group_name_Hall '-P 2yn'
_symmetry_space_group_name_H-M 'P 1 21/n 1'
_cell_angle_alpha 90
_cell_angle_beta 118.460(10)
_cell_angle_gamma 90
_cell_formula_units_Z 4
_cell_length_a 10.703(2)
_cell_length_b 10.6530(10)
_cell_length_c 10.852(2)
_cell_volume 1087.8(3)
_diffrn_radiation_type Mo
_diffrn_radiation_wavelength 0.71073
_exptl_absorpt_coefficient_mu 2.260
_exptl_crystal_density_diffrn 1.69
_exptl_crystal_F_000 556
_cod_data_source_file mu0180.cif
_cod_data_source_block mu0180a
_cod_original_cell_volume 1087.80
_cod_original_formula_sum 'C3 H12 Cl4 Co1 N2'
_cod_database_code 2001014

loop_
_space_group_symop_id
_space_group_symop_operation_xyz
1 x,y,z
2 -x+1/2,y+1/2,-z+1/2
3 -x,-y,-z
4 x+1/2,-y+1/2,z+1/2

loop_
_atom_site_label
_atom_site_fract_x
_atom_site_fract_y
_atom_site_fract_z
_atom_site_U_iso_or_equiv
Co .24500(10) .36390(10) .49560(10) .0310(10)
Cl(1) .3485(2) .1905(2) .4616(2) .0360(10)
Cl(2) .0871(2) -.0006(2) .8522(2) .0450(10)
Cl(3) .1210(2) .4564(2) .2841(2) .0430(10)
Cl(4) .1042(3) .2966(2) .5868(3) .0530(10)
N(11) .1699(7) .2003(6) .1205(6) .034(3)
C(12) .1949(8) .3570(8) -.0342(7) .036(3)
C(13) .2744(8) .2779(8) .0995(8) .039(4)
C(14) .3026(8) .4381(8) -.0567(8) .043(4)
N(15) .2179(7) .5218(6) -.1811(6) .040(3)
H(11a) .2211 .1514 .2047 ?
H(11b) .1222 .1465 .0421 ?
H(11c) .1050 .2550 .1305 ?
H(12a) .1482 .3027 -.1115 ?
H(12b) .1308 .4110 -.0231 ?
H(13a) .3228 .3332 .1778 ?
H(13b) .3399 .2247 .0893 ?
H(14a) .3617 .3847 -.0752 ?
H(14b) .3554 .4877 .0248 ?
H(15a) .2826 .5729 -.1971 ?
H(15b) .1571 .5734 -.1611 ?
H(15c) .1635 .4704 -.2612 ?
